data_4341477
loop_
_publ_author_name
'Johnson, Brittany J.'
'Lindeman, Sergey V.'
'Mankad, Neal P.'

_publ_section_title
;
 Assembly, Structure, and Reactivity of Cu4S and Cu3S Models for the
 Nitrous Oxide Reductase Active Site, CuZ*.
;
_journal_issue 19
_journal_name_full 'Inorganic chemistry'
_journal_page_first 10611
_journal_page_last 10619
_journal_paper_doi 10.1021/ic501720h
_journal_volume 53
_journal_year 2014
_chemical_formula_sum 'C84 H82 Cu3 F6 I2 N3 O6 P7'
_chemical_formula_weight 2004.73
_space_group_crystal_system triclinic
_space_group_IT_number 2
_space_group_name_Hall '-P 1'
_space_group_name_H-M_alt 'P -1'
_symmetry_space_group_name_Hall '-P 1'
_symmetry_space_group_name_H-M 'P -1'
_atom_sites_solution_hydrogens geom
_cell_angle_alpha 107.3385(16)
_cell_angle_beta 101.4419(15)
_cell_angle_gamma 98.1390(16)
_cell_formula_units_Z 2
_cell_length_a 13.0898(6)
_cell_length_b 18.5702(10)
_cell_length_c 19.7003(10)
_cell_measurement_reflns_used 9889
_cell_measurement_temperature 200.(2)
_cell_measurement_theta_max 26.6117
_cell_measurement_theta_min 2.2367
_cell_volume 4376.0(4)
_computing_cell_refinement 'SAINT V8.34A (Bruker AXS Inc.)'
_computing_data_reduction 'SAINT V8.34A (Bruker AXS Inc.)'
_computing_structure_refinement 'SHELXL-2014 (Sheldrick, 2014)'
_diffrn_ambient_temperature 200.(2)
_diffrn_detector_area_resol_mean 8.3330
_diffrn_measured_fraction_theta_full 0.979
_diffrn_measured_fraction_theta_max 0.979
_diffrn_radiation_wavelength 0.71073
_diffrn_reflns_av_R_equivalents 0.0658
_diffrn_reflns_limit_h_max 12
_diffrn_reflns_limit_h_min -16
_diffrn_reflns_limit_k_max 23
_diffrn_reflns_limit_k_min -23
_diffrn_reflns_limit_l_max 24
_diffrn_reflns_limit_l_min -24
_diffrn_reflns_number 59232
_diffrn_reflns_theta_full 26.37
_diffrn_reflns_theta_max 26.37
_diffrn_reflns_theta_min 1.12
_exptl_absorpt_coefficient_mu 1.620
_exptl_absorpt_correction_T_max 0.90
_exptl_absorpt_correction_T_min 0.49
_exptl_absorpt_correction_type multi-scan
_exptl_absorpt_process_details 'SADABS V2012/1 (Bruker AXS Inc.)'
_exptl_crystal_density_diffrn 1.521
_exptl_crystal_density_method 'not measured'
_exptl_crystal_F_000 2014
_exptl_crystal_size_max 0.510
_exptl_crystal_size_mid 0.210
_exptl_crystal_size_min 0.070
_refine_diff_density_max 1.653
_refine_diff_density_min -1.197
_refine_ls_extinction_method none
_refine_ls_goodness_of_fit_ref 1.004
_refine_ls_hydrogen_treatment constr
_refine_ls_matrix_type full
_refine_ls_number_parameters 1003
_refine_ls_number_reflns 17542
_refine_ls_number_restraints 308
_refine_ls_restrained_S_all 1.000
_refine_ls_R_factor_all 0.1045
_refine_ls_R_factor_gt 0.0511
_refine_ls_shift/su_max 0.033
_refine_ls_shift/su_mean 0.000
_refine_ls_structure_factor_coef Fsqd
_refine_ls_weighting_details 'w=1/[\s^2^(Fo^2^)+(0.1000P)^2^+0.5000P] where P=(Fo^2^+2Fc^2^)/3'
_refine_ls_weighting_scheme calc
_refine_ls_wR_factor_gt 0.1359
_refine_ls_wR_factor_ref 0.1733
_reflns_number_gt 11068
_reflns_number_total 17542
_reflns_threshold_expression 'I > 2\s(I)'
_cod_data_source_file ic501720h_si_002.cif
_cod_data_source_block I
_cod_database_code 4341477

loop_
_space_group_symop_operation_xyz
'x, y, z'
'-x, -y, -z'

loop_
_atom_site_type_symbol
_atom_site_label
_atom_site_fract_x
_atom_site_fract_y
_atom_site_fract_z
_atom_site_U_iso_or_equiv
_atom_site_adp_type
_atom_site_calc_flag
_atom_site_refinement_flags_adp
_atom_site_refinement_flags_occupancy
_atom_site_refinement_flags_posn
_atom_site_occupancy
_atom_site_disorder_assembly
_atom_site_disorder_group
Cu Cu1 0.62586(6) 0.82951(4) 0.81271(4) 0.03580(19) Uani d . . . 1.0 . .
Cu Cu2 0.49778(6) 0.82894(5) 0.67459(4) 0.0412(2) Uani d . . . 1.0 . .
Cu Cu3 0.43866(6) 0.70167(4) 0.73070(4) 0.03800(19) Uani d . . . 1.0 . .
I I1 0.61548(3) 0.72057(2) 0.67980(2) 0.04079(13) Uani d . . . 1.0 . .
I I2 0.42142(3) 0.84922(2) 0.79846(2) 0.03813(12) Uani d . . . 1.0 . .
P P1 0.73284(13) 0.94169(9) 0.82551(9) 0.0360(4) Uani d . . . 1.0 . .
P P2 0.60344(14) 0.94100(10) 0.68580(9) 0.0415(4) Uani d . . . 1.0 . .
P P3 0.34708(16) 0.77828(11) 0.58295(9) 0.0507(5) Uani d . . . 1.0 . .
P P4 0.29828(13) 0.64363(10) 0.63208(8) 0.0407(4) Uani d . . . 1.0 . .
P P5 0.47994(13) 0.64465(9) 0.81556(8) 0.0344(4) Uani d . . . 1.0 . .
P P6 0.65844(12) 0.78088(9) 0.90479(8) 0.0310(3) Uani d . . . 1.0 . .
N N1 0.6794(4) 0.9912(3) 0.7727(3) 0.0441(13) Uani d . . . 1.0 . .
N N2 0.2930(4) 0.6835(3) 0.5654(3) 0.0459(14) Uani d . . . 1.0 . .
N N3 0.5725(4) 0.6993(3) 0.8946(3) 0.0345(11) Uani d . . . 1.0 . .
C C1 0.7597(5) 1.0126(4) 0.9178(4) 0.0423(15) Uani d . . . 1.0 . .
C C2 0.6875(6) 1.0595(4) 0.9346(4) 0.0502(17) Uani d . . . 1.0 . .
H H2 0.6284 1.0587 0.8973 0.06 Uiso calc U . R 1.0 . .
C C3 0.7029(7) 1.1071(4) 1.0063(5) 0.066(2) Uani d . . . 1.0 . .
H H3 0.6542 1.1393 1.0184 0.08 Uiso calc U . R 1.0 . .
C C4 0.7895(7) 1.1082(5) 1.0607(5) 0.078(3) Uani d . . . 1.0 . .
H H4 0.7996 1.1408 1.11 0.094 Uiso calc U . R 1.0 . .
C C5 0.8596(7) 1.0627(6) 1.0436(5) 0.082(3) Uani d . . . 1.0 . .
H H5 0.9184 1.0633 1.081 0.098 Uiso calc U . R 1.0 . .
C C6 0.8460(6) 1.0154(5) 0.9720(4) 0.064(2) Uani d . . . 1.0 . .
H H6 0.8964 0.9847 0.9602 0.076 Uiso calc U . R 1.0 . .
C C7 0.8646(6) 0.9382(4) 0.8109(4) 0.0479(17) Uani d . . . 1.0 . .
C C8 0.8930(6) 0.8682(5) 0.7865(4) 0.062(2) Uani d . . . 1.0 . .
H H8 0.8461 0.822 0.782 0.074 Uiso calc U . R 1.0 . .
C C9 0.9898(9) 0.8648(8) 0.7685(6) 0.105(4) Uani d . . . 1.0 . .
H H9 1.0091 0.8163 0.7516 0.126 Uiso calc U . R 1.0 . .
C C10 1.0565(10) 0.9302(10) 0.7748(8) 0.125(5) Uani d . . . 1.0 . .
H H10 1.1219 0.9272 0.7614 0.15 Uiso calc U . R 1.0 . .
C C11 1.0313(9) 1.0017(9) 0.8007(9) 0.136(6) Uani d . . . 1.0 . .
H H11 1.0794 1.0476 0.806 0.164 Uiso calc U . R 1.0 . .
C C12 0.9358(7) 1.0047(6) 0.8183(7) 0.091(3) Uani d . . . 1.0 . .
H H12 0.9177 1.0534 0.836 0.11 Uiso calc U . R 1.0 . .
C C13 0.5261(6) 1.0095(4) 0.6671(4) 0.0498(18) Uani d . . . 1.0 . .
C C14 0.4979(6) 1.0627(4) 0.7236(4) 0.0553(19) Uani d . . . 1.0 . .
H H14 0.528 1.0682 0.7734 0.066 Uiso calc U . R 1.0 . .
C C15 0.4259(7) 1.1074(5) 0.7073(5) 0.067(2) Uani d . . . 1.0 . .
H H15 0.4066 1.1431 0.7458 0.08 Uiso calc U . R 1.0 . .
C C16 0.3823(8) 1.0997(6) 0.6348(5) 0.088(3) Uani d . . . 1.0 . .
H H16 0.3325 1.1295 0.6231 0.106 Uiso calc U . R 1.0 . .
C C17 0.4118(8) 1.0489(6) 0.5806(5) 0.092(3) Uani d . . . 1.0 . .
H H17 0.3841 1.0451 0.531 0.11 Uiso calc U . R 1.0 . .
C C18 0.4811(7) 1.0025(6) 0.5954(4) 0.074(3) Uani d . . . 1.0 . .
H H18 0.4975 0.9658 0.5562 0.088 Uiso calc U . R 1.0 . .
C C19 0.6928(6) 0.9399(4) 0.6253(4) 0.0458(17) Uani d . . . 1.0 . .
C C20 0.6988(6) 0.8712(5) 0.5753(4) 0.0503(17) Uani d . . . 1.0 . .
H H20 0.6568 0.8242 0.5734 0.06 Uiso calc U . R 1.0 . .
C C21 0.7639(6) 0.8693(5) 0.5283(4) 0.056(2) Uani d . . . 1.0 . .
H H21 0.7659 0.8216 0.4937 0.067 Uiso calc U . R 1.0 . .
C C22 0.8249(7) 0.9356(6) 0.5317(5) 0.071(3) Uani d . . . 1.0 . .
H H22 0.87 0.9345 0.4993 0.085 Uiso calc U . R 1.0 . .
C C23 0.8227(8) 1.0056(6) 0.5822(6) 0.088(3) Uani d . . . 1.0 . .
H H23 0.8662 1.0522 0.5843 0.106 Uiso calc U . R 1.0 . .
C C24 0.7577(8) 1.0072(5) 0.6289(5) 0.077(3) Uani d . . . 1.0 . .
H H24 0.7572 1.0549 0.6641 0.093 Uiso calc U . R 1.0 . .
C C25 0.2400(8) 0.8300(6) 0.5903(5) 0.093(4) Uani d . . . 1.0 . .
C C26 0.2618(7) 0.9059(5) 0.6323(4) 0.064(2) Uani d . . . 1.0 . .
H H26 0.3329 0.9303 0.66 0.076 Uiso calc U . R 1.0 . .
C C27 0.1818(9) 0.9491(6) 0.6356(5) 0.092(3) Uani d . . . 1.0 . .
C C28 0.0618(19) 0.9007(15) 0.6161(13) 0.095(7) Uani d U P . 0.544(18) A 1
C C29 0.0390(15) 0.8204(13) 0.5803(12) 0.100(7) Uani d U P . 0.544(18) A 1
C C30 0.1172(12) 0.7771(12) 0.5729(10) 0.077(6) Uani d U P . 0.544(18) A 1
C C28A 0.0969(19) 0.9255(14) 0.5873(12) 0.069(6) Uani d U P . 0.456(18) A 2
C C29A 0.0770(16) 0.8511(13) 0.5346(12) 0.081(7) Uani d U P . 0.456(18) A 2
C C30A 0.1532(13) 0.8078(11) 0.5330(12) 0.064(6) Uani d U P . 0.456(18) A 2
C C31 0.3698(9) 0.7736(4) 0.4934(4) 0.081(3) Uani d . . . 1.0 . .
C C32 0.3180(17) 0.8092(6) 0.4491(5) 0.207(8) Uani d U . . 1.0 . .
H H32 0.2665 0.8374 0.4642 0.249 Uiso calc U . R 1.0 . .
C C33 0.342(2) 0.8037(7) 0.3810(7) 0.238(9) Uani d U . . 1.0 . .
H H33 0.3042 0.8262 0.3492 0.285 Uiso calc U . R 1.0 . .
C C34 0.419(2) 0.7658(8) 0.3614(7) 0.223(9) Uani d U . . 1.0 . .
H H34 0.4363 0.7621 0.3159 0.267 Uiso calc U . R 1.0 . .
C C35 0.4704(12) 0.7343(8) 0.4063(5) 0.148(7) Uani d . . . 1.0 . .
H H35 0.5252 0.709 0.3926 0.178 Uiso calc U . R 1.0 . .
C C36 0.4469(8) 0.7368(5) 0.4725(4) 0.081(3) Uani d . . . 1.0 . .
H H36 0.4844 0.7129 0.503 0.097 Uiso calc U . R 1.0 . .
C C37 0.1652(6) 0.6365(5) 0.6486(4) 0.056(2) Uani d . . . 1.0 . .
C C38 0.1555(6) 0.6672(4) 0.7199(4) 0.0540(19) Uani d . . . 1.0 . .
H H38 0.2178 0.6887 0.7595 0.065 Uiso calc U . R 1.0 . .
C C39 0.0554(7) 0.6666(6) 0.7335(5) 0.073(3) Uani d . . . 1.0 . .
H H39 0.0491 0.6877 0.7823 0.088 Uiso calc U . R 1.0 . .
C C40 -0.0335(7) 0.6358(7) 0.6768(6) 0.089(3) Uani d . . . 1.0 . .
H H40 -0.1016 0.6377 0.6864 0.107 Uiso calc U . R 1.0 . .
C C41 -0.0270(7) 0.6015(7) 0.6049(6) 0.104(4) Uani d . . . 1.0 . .
H H41 -0.0897 0.5778 0.5661 0.124 Uiso calc U . R 1.0 . .
C C42 0.0748(6) 0.6027(7) 0.5913(5) 0.092(4) Uani d . . . 1.0 . .
H H42 0.0813 0.5803 0.5426 0.111 Uiso calc U . R 1.0 . .
C C43 0.2982(5) 0.5441(4) 0.5820(3) 0.0404(15) Uani d . . . 1.0 . .
C C44 0.2578(6) 0.4843(4) 0.6055(4) 0.0543(19) Uani d . . . 1.0 . .
H H44 0.2263 0.496 0.6459 0.065 Uiso calc U . R 1.0 . .
C C45 0.2629(6) 0.4093(5) 0.5715(5) 0.063(2) Uani d . . . 1.0 . .
H H45 0.2343 0.3694 0.5878 0.076 Uiso calc U . R 1.0 . .
C C46 0.3094(6) 0.3921(5) 0.5140(5) 0.066(2) Uani d . . . 1.0 . .
H H46 0.3126 0.3402 0.4902 0.08 Uiso calc U . R 1.0 . .
C C47 0.3522(6) 0.4504(5) 0.4901(4) 0.065(2) Uani d . . . 1.0 . .
H H47 0.3851 0.4385 0.4505 0.078 Uiso calc U . R 1.0 . .
C C48 0.3459(6) 0.5254(4) 0.5248(4) 0.0527(19) Uani d . . . 1.0 . .
H H48 0.3754 0.5652 0.5087 0.063 Uiso calc U . R 1.0 . .
C C49 0.3676(5) 0.6165(4) 0.8504(3) 0.0407(15) Uani d . . . 1.0 . .
C C50 0.3059(6) 0.5416(5) 0.8241(4) 0.059(2) Uani d . . . 1.0 . .
H H50 0.3243 0.5019 0.7885 0.071 Uiso calc U . R 1.0 . .
C C51 0.2185(7) 0.5252(6) 0.8500(5) 0.075(3) Uani d . . . 1.0 . .
H H51 0.1774 0.4739 0.8332 0.09 Uiso calc U . R 1.0 . .
C C52 0.1903(7) 0.5838(7) 0.9008(6) 0.087(3) Uani d . . . 1.0 . .
H H52 0.1286 0.5726 0.9175 0.104 Uiso calc U . R 1.0 . .
C C53 0.2502(7) 0.6573(6) 0.9268(6) 0.082(3) Uani d . . . 1.0 . .
H H53 0.231 0.6967 0.9621 0.099 Uiso calc U . R 1.0 . .
C C54 0.3389(6) 0.6743(5) 0.9017(4) 0.0563(19) Uani d . . . 1.0 . .
H H54 0.3802 0.7256 0.9195 0.068 Uiso calc U . R 1.0 . .
C C55 0.5296(5) 0.5567(4) 0.7865(4) 0.0437(16) Uani d . . . 1.0 . .
C C56 0.5736(7) 0.5229(5) 0.8364(5) 0.070(2) Uani d . . . 1.0 . .
H H56 0.5709 0.5429 0.8862 0.084 Uiso calc U . R 1.0 . .
C C57 0.6210(8) 0.4610(5) 0.8150(5) 0.080(3) Uani d . . . 1.0 . .
H H57 0.6513 0.4387 0.8497 0.096 Uiso calc U . R 1.0 . .
C C58 0.6239(8) 0.4318(5) 0.7421(5) 0.078(3) Uani d . . . 1.0 . .
H H58 0.6555 0.3887 0.7267 0.094 Uiso calc U . R 1.0 . .
C C59 0.5815(7) 0.4643(5) 0.6919(5) 0.071(2) Uani d . . . 1.0 . .
H H59 0.5851 0.4444 0.6422 0.085 Uiso calc U . R 1.0 . .
C C60 0.5339(6) 0.5255(4) 0.7136(4) 0.0519(18) Uani d . . . 1.0 . .
H H60 0.5034 0.5471 0.6784 0.062 Uiso calc U . R 1.0 . .
C C61 0.6588(5) 0.8420(3) 0.9964(3) 0.0338(13) Uani d . . . 1.0 . .
C C62 0.6119(5) 0.9057(4) 1.0022(3) 0.0434(16) Uani d . . . 1.0 . .
H H62 0.5829 0.917 0.9593 0.052 Uiso calc U . R 1.0 . .
C C63 0.6075(6) 0.9528(4) 1.0707(4) 0.0488(17) Uani d . . . 1.0 . .
H H63 0.5753 0.9961 1.0743 0.059 Uiso calc U . R 1.0 . .
C C64 0.6494(6) 0.9373(4) 1.1337(4) 0.0540(19) Uani d . . . 1.0 . .
H H64 0.6471 0.9701 1.1805 0.065 Uiso calc U . R 1.0 . .
C C65 0.6948(6) 0.8733(4) 1.1276(4) 0.0547(19) Uani d . . . 1.0 . .
H H65 0.723 0.8616 1.1703 0.066 Uiso calc U . R 1.0 . .
C C66 0.6989(5) 0.8270(4) 1.0599(3) 0.0449(16) Uani d . . . 1.0 . .
H H66 0.7302 0.7834 1.0566 0.054 Uiso calc U . R 1.0 . .
C C67 0.7879(5) 0.7560(4) 0.9188(3) 0.0386(15) Uani d . . . 1.0 . .
C C68 0.8786(6) 0.8061(5) 0.9690(4) 0.0560(19) Uani d . . . 1.0 . .
H H68 0.8724 0.8546 1.0 0.067 Uiso calc U . R 1.0 . .
C C69 0.9779(6) 0.7875(7) 0.9750(6) 0.083(3) Uani d . . . 1.0 . .
H H69 1.0391 0.821 1.0111 0.099 Uiso calc U . R 1.0 . .
C C70 0.9848(8) 0.7178(8) 0.9263(7) 0.097(4) Uani d . . . 1.0 . .
H H70 1.0528 0.7049 0.9287 0.116 Uiso calc U . R 1.0 . .
C C71 0.8983(8) 0.6669(6) 0.8750(6) 0.080(3) Uani d . . . 1.0 . .
H H71 0.9053 0.6189 0.8438 0.096 Uiso calc U . R 1.0 . .
C C72 0.7999(6) 0.6875(5) 0.8699(4) 0.0561(19) Uani d . . . 1.0 . .
H H72 0.7397 0.6546 0.8326 0.067 Uiso calc U . R 1.0 . .
C C73 0.1760(8) 0.5854(8) 0.3669(5) 0.112(4) Uani d U . . 1.0 . .
H H73A 0.1993 0.5363 0.3634 0.134 Uiso calc U . R 1.0 . .
H H73B 0.239 0.6256 0.3733 0.134 Uiso calc U . R 1.0 . .
C C74 0.0924(10) 0.5757(9) 0.2982(6) 0.135(5) Uani d U . . 1.0 . .
H H74A 0.1042 0.6216 0.2826 0.162 Uiso calc U . R 1.0 . .
H H74B 0.0936 0.5294 0.2575 0.162 Uiso calc U . R 1.0 . .
C C75 -0.0066(9) 0.5672(8) 0.3184(6) 0.115(4) Uani d U . . 1.0 . .
H H75A -0.0375 0.5122 0.3086 0.138 Uiso calc U . R 1.0 . .
H H75B -0.0587 0.589 0.2911 0.138 Uiso calc U . R 1.0 . .
C C76 0.0230(8) 0.6112(7) 0.3980(6) 0.106(4) Uani d U . . 1.0 . .
H H76A 0.0173 0.6656 0.4066 0.127 Uiso calc U . R 1.0 . .
H H76B -0.0244 0.5883 0.4229 0.127 Uiso calc U . R 1.0 . .
C C77 0.8952(13) 0.1948(8) 0.8014(10) 0.163(6) Uani d U . . 1.0 . .
H H77A 0.9544 0.1808 0.8313 0.195 Uiso calc U . R 1.0 . .
H H77B 0.8998 0.1774 0.7497 0.195 Uiso calc U . R 1.0 . .
C C78 0.9050(15) 0.2723(9) 0.8258(12) 0.204(7) Uani d U . . 1.0 . .
H H78A 0.9083 0.293 0.7852 0.245 Uiso calc U . R 1.0 . .
H H78B 0.9711 0.2973 0.8657 0.245 Uiso calc U . R 1.0 . .
C C79 0.8061(14) 0.2883(8) 0.8546(11) 0.183(7) Uani d U . . 1.0 . .
H H79A 0.8277 0.3236 0.9062 0.22 Uiso calc U . R 1.0 . .
H H79B 0.7612 0.3115 0.8241 0.22 Uiso calc U . R 1.0 . .
C C80 0.7486(11) 0.2122(6) 0.8491(8) 0.124(4) Uani d U . . 1.0 . .
H H80A 0.7556 0.2081 0.8987 0.148 Uiso calc U . R 1.0 . .
H H80B 0.6718 0.2045 0.8256 0.148 Uiso calc U . R 1.0 . .
O O1 0.1319(4) 0.6067(4) 0.4251(3) 0.0772(18) Uani d U . . 1.0 . .
O O2 0.7934(7) 0.1561(4) 0.8065(5) 0.118(3) Uani d U . . 1.0 . .
P P7 0.1453(3) 0.2314(2) 0.6999(2) 0.1171(12) Uani d . . . 1.0 . .
F F1 0.2672(7) 0.2352(6) 0.7297(6) 0.192(4) Uani d U . . 1.0 . .
F F2 0.1649(10) 0.3171(6) 0.7403(7) 0.268(8) Uani d U . . 1.0 . .
F F3 0.0201(6) 0.2244(5) 0.6740(4) 0.153(3) Uani d U . . 1.0 . .
F F4 0.1272(9) 0.1467(6) 0.6547(8) 0.242(6) Uani d U . . 1.0 . .
F F5 0.1264(9) 0.2117(10) 0.7682(7) 0.267(7) Uani d U . . 1.0 . .
F F6 0.1609(10) 0.2487(7) 0.6326(6) 0.233(6) Uani d U . . 1.0 . .
O O3 0.5897(7) 0.6264(5) 0.0151(4) 0.118(3) Uani d U . . 1.0 . .
C C82 0.6613(12) 0.6188(9) 0.0715(10) 0.167(6) Uani d U . . 1.0 . .
H H82A 0.6359 0.5719 0.0828 0.2 Uiso calc U . R 1.0 . .
H H82B 0.6775 0.6647 0.1165 0.2 Uiso calc U . R 1.0 . .
C C83 0.4996(13) 0.6232(10) 0.0472(8) 0.154(5) Uani d U . . 1.0 . .
H H83A 0.4335 0.6145 0.0086 0.184 Uiso calc U . R 1.0 . .
H H83B 0.4945 0.5785 0.0649 0.184 Uiso calc U . R 1.0 . .
C C84 0.5059(16) 0.6885(10) 0.1042(13) 0.245(12) Uani d U . . 1.0 . .
H H84A 0.4351 0.6899 0.1132 0.367 Uiso calc U . R 1.0 . .
H H84B 0.5314 0.734 0.0919 0.367 Uiso calc U . R 1.0 . .
H H84C 0.5556 0.6884 0.1485 0.367 Uiso calc U . R 1.0 . .
C C81 0.7769(15) 0.6105(12) 0.0318(10) 0.213(8) Uani d U . . 1.0 . .
H H81A 0.7572 0.5658 -0.0135 0.32 Uiso calc U . R 1.0 . .
H H81B 0.8359 0.6038 0.0671 0.32 Uiso calc U . R 1.0 . .
H H81C 0.7993 0.6575 0.0208 0.32 Uiso calc U . R 1.0 . .

loop_
_atom_site_aniso_label
_atom_site_aniso_U_11
_atom_site_aniso_U_22
_atom_site_aniso_U_33
_atom_site_aniso_U_12
_atom_site_aniso_U_13
_atom_site_aniso_U_23
Cu1 0.0460(5) 0.0349(4) 0.0274(4) 0.0111(3) 0.0075(3) 0.0121(3)
Cu2 0.0495(5) 0.0478(5) 0.0290(4) 0.0197(4) 0.0076(3) 0.0141(3)
Cu3 0.0463(5) 0.0394(4) 0.0243(4) 0.0138(4) 0.0020(3) 0.0073(3)
I1 0.0542(3) 0.0414(2) 0.0288(2) 0.0220(2) 0.01286(18) 0.00798(17)
I2 0.0475(3) 0.0401(2) 0.02566(19) 0.02015(19) 0.00877(17) 0.00483(16)
P1 0.0411(9) 0.0330(9) 0.0360(8) 0.0114(7) 0.0116(7) 0.0117(7)
P2 0.0527(11) 0.0503(10) 0.0403(9) 0.0290(9) 0.0229(8) 0.0270(8)
P3 0.0708(13) 0.0484(11) 0.0245(8) 0.0316(9) -0.0046(8) 0.0022(7)
P4 0.0381(9) 0.0525(11) 0.0248(8) 0.0151(8) 0.0038(7) 0.0035(7)
P5 0.0446(10) 0.0297(8) 0.0271(7) 0.0123(7) 0.0063(7) 0.0072(6)
P6 0.0382(9) 0.0323(8) 0.0232(7) 0.0124(7) 0.0073(6) 0.0082(6)
N1 0.054(3) 0.043(3) 0.044(3) 0.020(3) 0.015(3) 0.021(3)
N2 0.051(3) 0.056(4) 0.028(3) 0.020(3) 0.004(2) 0.009(2)
N3 0.039(3) 0.036(3) 0.027(2) 0.009(2) 0.005(2) 0.009(2)
C1 0.049(4) 0.034(4) 0.041(4) 0.008(3) 0.016(3) 0.006(3)
C2 0.061(5) 0.044(4) 0.052(4) 0.021(4) 0.027(4) 0.013(3)
C3 0.080(6) 0.045(5) 0.075(6) 0.015(4) 0.042(5) 0.008(4)
C4 0.073(6) 0.069(6) 0.059(5) -0.005(5) 0.017(5) -0.017(4)
C5 0.055(5) 0.105(8) 0.052(5) 0.009(5) -0.001(4) -0.011(5)
C6 0.051(5) 0.067(5) 0.052(5) 0.007(4) 0.007(4) -0.004(4)
C7 0.051(4) 0.055(4) 0.047(4) 0.022(4) 0.022(3) 0.019(3)
C8 0.055(5) 0.064(5) 0.056(5) 0.021(4) 0.015(4) 0.000(4)
C9 0.072(7) 0.131(10) 0.080(7) 0.042(7) 0.021(6) -0.021(7)
C10 0.079(8) 0.172(14) 0.146(12) 0.047(10) 0.076(8) 0.046(11)
C11 0.082(9) 0.153(13) 0.223(17) 0.033(9) 0.084(10) 0.103(13)
C12 0.069(6) 0.080(7) 0.161(11) 0.028(5) 0.062(7) 0.066(7)
C13 0.062(5) 0.066(5) 0.052(4) 0.037(4) 0.033(4) 0.040(4)
C14 0.073(5) 0.061(5) 0.060(5) 0.039(4) 0.035(4) 0.039(4)
C15 0.087(6) 0.078(6) 0.074(6) 0.054(5) 0.053(5) 0.045(5)
C16 0.118(8) 0.133(9) 0.090(7) 0.101(7) 0.072(6) 0.085(7)
C17 0.123(8) 0.154(10) 0.066(6) 0.102(8) 0.063(6) 0.077(6)
C18 0.095(6) 0.119(7) 0.062(5) 0.079(6) 0.055(5) 0.061(5)
C19 0.056(4) 0.052(4) 0.046(4) 0.030(4) 0.024(3) 0.026(3)
C20 0.052(4) 0.063(5) 0.045(4) 0.024(4) 0.012(3) 0.024(4)
C21 0.055(5) 0.079(6) 0.051(4) 0.036(4) 0.026(4) 0.030(4)
C22 0.062(5) 0.119(8) 0.070(6) 0.055(6) 0.044(4) 0.054(6)
C23 0.102(7) 0.090(7) 0.120(8) 0.034(6) 0.076(7) 0.066(7)
C24 0.102(7) 0.066(6) 0.102(7) 0.038(5) 0.069(6) 0.048(5)
C25 0.096(7) 0.092(7) 0.054(5) 0.063(6) -0.032(5) -0.016(5)
C26 0.088(6) 0.063(5) 0.040(4) 0.043(4) 0.009(4) 0.009(4)
C27 0.109(8) 0.101(8) 0.062(6) 0.072(7) 0.008(5) 0.010(5)
C28 0.091(14) 0.107(12) 0.072(13) 0.047(11) 0.001(10) 0.009(10)
C29 0.070(10) 0.107(11) 0.088(12) 0.039(9) -0.017(9) -0.001(10)
C30 0.035(8) 0.100(11) 0.062(10) 0.019(8) -0.013(7) -0.007(9)
C28A 0.073(13) 0.081(12) 0.053(11) 0.047(10) 0.005(9) 0.016(8)
C29A 0.069(11) 0.087(11) 0.071(11) 0.043(9) -0.008(9) 0.007(8)
C30A 0.033(9) 0.068(11) 0.066(11) 0.017(7) -0.012(8) -0.003(9)
C31 0.173(10) 0.031(4) 0.025(4) 0.020(5) -0.006(5) 0.009(3)
C32 0.51(2) 0.077(7) 0.032(5) 0.147(12) 0.015(9) 0.010(5)
C33 0.58(3) 0.065(8) 0.046(6) 0.067(12) 0.013(10) 0.035(6)
C34 0.52(3) 0.061(8) 0.055(7) -0.037(12) 0.088(12) 0.010(6)
C35 0.210(14) 0.125(10) 0.045(6) -0.097(10) 0.049(7) -0.016(6)
C36 0.112(8) 0.069(6) 0.038(4) -0.030(6) 0.021(5) 0.004(4)
C37 0.046(4) 0.081(6) 0.035(4) 0.026(4) 0.009(3) 0.007(4)
C38 0.055(5) 0.067(5) 0.042(4) 0.023(4) 0.016(3) 0.015(4)
C39 0.061(6) 0.104(7) 0.067(6) 0.030(5) 0.037(5) 0.025(5)
C40 0.057(6) 0.139(9) 0.091(7) 0.050(6) 0.036(5) 0.042(7)
C41 0.043(5) 0.176(12) 0.079(7) 0.028(6) 0.011(5) 0.025(7)
C42 0.041(5) 0.175(11) 0.047(5) 0.029(6) 0.009(4) 0.015(6)
C43 0.033(3) 0.051(4) 0.027(3) 0.006(3) 0.001(3) 0.004(3)
C44 0.048(4) 0.063(5) 0.049(4) 0.008(4) 0.013(3) 0.016(4)
C45 0.066(5) 0.045(5) 0.067(5) 0.001(4) 0.011(4) 0.010(4)
C46 0.071(5) 0.042(5) 0.071(6) 0.012(4) 0.016(4) -0.002(4)
C47 0.071(5) 0.054(5) 0.064(5) 0.021(4) 0.028(4) 0.000(4)
C48 0.057(4) 0.044(4) 0.052(4) 0.006(3) 0.026(4) 0.002(3)
C49 0.040(4) 0.047(4) 0.039(3) 0.018(3) 0.008(3) 0.018(3)
C50 0.063(5) 0.057(5) 0.050(4) 0.002(4) 0.004(4) 0.018(4)
C51 0.049(5) 0.082(7) 0.087(7) -0.017(5) 0.006(5) 0.040(6)
C52 0.045(5) 0.129(10) 0.106(8) 0.019(6) 0.035(5) 0.057(7)
C53 0.056(6) 0.088(7) 0.107(8) 0.022(5) 0.044(5) 0.022(6)
C54 0.053(5) 0.058(5) 0.060(5) 0.017(4) 0.018(4) 0.017(4)
C55 0.057(4) 0.029(3) 0.047(4) 0.015(3) 0.015(3) 0.010(3)
C56 0.118(7) 0.057(5) 0.055(5) 0.046(5) 0.033(5) 0.027(4)
C57 0.116(8) 0.062(5) 0.076(6) 0.055(5) 0.021(5) 0.028(5)
C58 0.100(7) 0.056(5) 0.086(7) 0.048(5) 0.032(6) 0.015(5)
C59 0.094(6) 0.059(5) 0.058(5) 0.035(5) 0.023(5) 0.006(4)
C60 0.062(5) 0.042(4) 0.047(4) 0.020(4) 0.015(3) 0.003(3)
C61 0.038(3) 0.033(3) 0.027(3) 0.006(3) 0.008(2) 0.005(2)
C62 0.048(4) 0.051(4) 0.031(3) 0.020(3) 0.012(3) 0.009(3)
C63 0.060(4) 0.050(4) 0.037(4) 0.021(4) 0.020(3) 0.007(3)
C64 0.065(5) 0.055(5) 0.034(4) 0.002(4) 0.023(3) 0.003(3)
C65 0.070(5) 0.066(5) 0.027(3) 0.012(4) 0.012(3) 0.016(3)
C66 0.063(4) 0.047(4) 0.033(3) 0.021(3) 0.014(3) 0.020(3)
C67 0.040(4) 0.048(4) 0.035(3) 0.012(3) 0.011(3) 0.022(3)
C68 0.046(4) 0.067(5) 0.055(5) 0.012(4) 0.010(3) 0.023(4)
C69 0.039(5) 0.127(9) 0.090(7) 0.027(5) 0.014(4) 0.045(7)
C70 0.059(6) 0.151(11) 0.112(9) 0.064(7) 0.038(6) 0.060(8)
C71 0.072(6) 0.088(7) 0.097(7) 0.049(6) 0.039(6) 0.029(6)
C72 0.052(5) 0.065(5) 0.054(4) 0.023(4) 0.018(4) 0.018(4)
C73 0.079(6) 0.165(11) 0.055(5) -0.013(7) 0.022(5) -0.002(6)
C74 0.148(9) 0.178(12) 0.044(5) -0.027(9) -0.001(5) 0.034(7)
C75 0.111(7) 0.126(9) 0.075(6) 0.020(7) -0.024(6) 0.020(6)
C76 0.075(6) 0.122(9) 0.078(6) 0.015(6) -0.022(5) 0.004(6)
C77 0.202(14) 0.098(8) 0.262(18) 0.045(9) 0.153(13) 0.099(11)
C78 0.236(15) 0.108(9) 0.303(19) 0.019(11) 0.160(14) 0.068(13)
C79 0.223(15) 0.081(8) 0.259(17) 0.030(9) 0.121(13) 0.038(10)
C80 0.172(11) 0.063(6) 0.164(12) 0.040(7) 0.091(10) 0.041(7)
O1 0.056(3) 0.111(5) 0.044(3) 0.013(3) -0.006(3) 0.009(3)
O2 0.147(7) 0.065(4) 0.175(8) 0.033(4) 0.091(6) 0.050(5)
P7 0.145(3) 0.135(3) 0.098(2) 0.095(2) 0.049(2) 0.036(2)
F1 0.150(7) 0.205(10) 0.211(10) 0.113(7) 0.022(6) 0.037(8)
F2 0.300(14) 0.148(8) 0.249(13) 0.150(9) -0.072(10) -0.045(8)
F3 0.134(6) 0.210(9) 0.142(7) 0.092(6) 0.043(5) 0.069(6)
F4 0.204(10) 0.120(7) 0.340(17) 0.062(7) 0.051(10) -0.011(9)
F5 0.225(11) 0.50(2) 0.206(11) 0.176(14) 0.106(9) 0.233(15)
F6 0.321(15) 0.239(13) 0.169(10) 0.012(11) 0.109(10) 0.104(9)
O3 0.162(7) 0.118(6) 0.067(5) 0.008(5) 0.018(4) 0.039(4)
C82 0.166(10) 0.135(12) 0.170(14) 0.027(10) -0.030(9) 0.059(11)
C83 0.168(10) 0.196(14) 0.112(10) 0.040(12) 0.051(9) 0.064(9)
C84 0.25(2) 0.113(13) 0.36(3) 0.003(13) 0.20(2) -0.001(13)
C81 0.226(14) 0.25(2) 0.21(2) 0.084(17) 0.040(14) 0.154(18)

loop_
_atom_type_symbol
_atom_type_description
_atom_type_scat_dispersion_real
_atom_type_scat_dispersion_imag
_atom_type_scat_source
C C 0.0033 0.0016 'International Tables Vol C Tables 4.2.6.8 and 6.1.1.4'
H H 0.0000 0.0000 'International Tables Vol C Tables 4.2.6.8 and 6.1.1.4'
N N 0.0061 0.0033 'International Tables Vol C Tables 4.2.6.8 and 6.1.1.4'
F F 0.0171 0.0103 'International Tables Vol C Tables 4.2.6.8 and 6.1.1.4'
P P 0.1023 0.0942 'International Tables Vol C Tables 4.2.6.8 and 6.1.1.4'
S S 0.1246 0.1234 'International Tables Vol C Tables 4.2.6.8 and 6.1.1.4'
Cu Cu 0.3201 1.2651 'International Tables Vol C Tables 4.2.6.8 and 6.1.1.4'
I I -0.4742 1.8119 'International Tables Vol C Tables 4.2.6.8 and 6.1.1.4'
O O 0.0106 0.0060 'International Tables Vol C Tables 4.2.6.8 and 6.1.1.4'

loop_
_geom_angle_atom_site_label_1
_geom_angle_atom_site_label_2
_geom_angle_atom_site_label_3
_geom_angle
P6 Cu1 P1 117.67(7)
P6 Cu1 I2 105.44(5)
P1 Cu1 I2 108.82(5)
P6 Cu1 I1 110.94(5)
P1 Cu1 I1 109.87(5)
I2 Cu1 I1 102.96(3)
P6 Cu1 Cu2 151.88(5)
P1 Cu1 Cu2 90.26(5)
I2 Cu1 Cu2 58.77(2)
I1 Cu1 Cu2 57.38(2)
P6 Cu1 Cu3 91.16(5)
P1 Cu1 Cu3 151.10(5)
I2 Cu1 Cu3 57.28(2)
I1 Cu1 Cu3 56.69(2)
Cu2 Cu1 Cu3 60.84(3)
P2 Cu2 P3 120.18(8)
P2 Cu2 I1 110.27(5)
P3 Cu2 I1 110.56(5)
P2 Cu2 I2 108.78(5)
P3 Cu2 I2 102.36(6)
I1 Cu2 I2 103.02(3)
P2 Cu2 Cu1 90.55(5)
P3 Cu2 Cu1 148.55(7)
I1 Cu2 Cu1 58.72(2)
I2 Cu2 Cu1 57.50(2)
P2 Cu2 Cu3 151.16(5)
P3 Cu2 Cu3 88.42(6)
I1 Cu2 Cu3 56.98(2)
I2 Cu2 Cu3 56.84(2)
Cu1 Cu2 Cu3 60.62(3)
P5 Cu3 P4 120.16(7)
P5 Cu3 I1 105.44(5)
P4 Cu3 I1 107.38(5)
P5 Cu3 I2 109.46(5)
P4 Cu3 I2 109.33(5)
I1 Cu3 I2 103.75(3)
P5 Cu3 Cu1 89.68(5)
P4 Cu3 Cu1 150.08(6)
I1 Cu3 Cu1 57.90(2)
I2 Cu3 Cu1 57.04(2)
P5 Cu3 Cu2 148.06(5)
P4 Cu3 Cu2 91.55(6)
I1 Cu3 Cu2 56.90(2)
I2 Cu3 Cu2 57.83(2)
Cu1 Cu3 Cu2 58.54(3)
Cu2 I1 Cu3 66.12(3)
Cu2 I1 Cu1 63.90(2)
Cu3 I1 Cu1 65.41(2)
Cu1 I2 Cu3 65.69(2)
Cu1 I2 Cu2 63.73(2)
Cu3 I2 Cu2 65.33(2)
N1 P1 C7 105.5(3)
N1 P1 C1 101.3(3)
C7 P1 C1 103.5(3)
N1 P1 Cu1 114.7(2)
C7 P1 Cu1 117.6(2)
C1 P1 Cu1 112.5(2)
N1 P2 C13 101.7(3)
N1 P2 C19 106.2(3)
C13 P2 C19 102.0(3)
N1 P2 Cu2 114.4(2)
C13 P2 Cu2 111.7(3)
C19 P2 Cu2 118.9(2)
N2 P3 C25 107.0(4)
N2 P3 C31 100.0(3)
C25 P3 C31 104.1(5)
N2 P3 Cu2 115.54(19)
C25 P3 Cu2 116.0(3)
C31 P3 Cu2 112.4(4)
N2 P4 C43 101.5(3)
N2 P4 C37 105.0(3)
C43 P4 C37 102.7(3)
N2 P4 Cu3 114.3(2)
C43 P4 Cu3 114.2(2)
C37 P4 Cu3 117.2(2)
N3 P5 C49 101.6(3)
N3 P5 C55 103.3(3)
C49 P5 C55 104.0(3)
N3 P5 Cu3 116.46(18)
C49 P5 Cu3 113.3(2)
C55 P5 Cu3 116.4(2)
N3 P6 C67 104.2(3)
N3 P6 C61 101.6(3)
C67 P6 C61 103.0(3)
N3 P6 Cu1 115.87(18)
C67 P6 Cu1 112.8(2)
C61 P6 Cu1 117.6(2)
P1 N1 P2 118.8(3)
P4 N2 P3 122.5(3)
P6 N3 P5 124.8(3)
C6 C1 C2 120.0(6)
C6 C1 P1 120.1(5)
C2 C1 P1 119.7(5)
C3 C2 C1 119.1(7)
C3 C2 H2 120.5
C1 C2 H2 120.5
C2 C3 C4 120.2(8)
C2 C3 H3 119.9
C4 C3 H3 119.9
C5 C4 C3 120.1(8)
C5 C4 H4 119.9
C3 C4 H4 119.9
C4 C5 C6 120.4(8)
C4 C5 H5 119.8
C6 C5 H5 119.8
C1 C6 C5 120.2(8)
C1 C6 H6 119.9
C5 C6 H6 119.9
C8 C7 C12 118.5(7)
C8 C7 P1 120.0(6)
C12 C7 P1 121.3(6)
C7 C8 C9 120.2(9)
C7 C8 H8 119.9
C9 C8 H8 119.9
C10 C9 C8 120.0(11)
C10 C9 H9 120.0
C8 C9 H9 120.0
C9 C10 C11 121.3(10)
C9 C10 H10 119.4
C11 C10 H10 119.4
C12 C11 C10 118.5(12)
C12 C11 H11 120.7
C10 C11 H11 120.7
C11 C12 C7 121.6(10)
C11 C12 H12 119.2
C7 C12 H12 119.2
C18 C13 C14 118.6(6)
C18 C13 P2 119.7(6)
C14 C13 P2 121.1(5)
C15 C14 C13 120.4(7)
C15 C14 H14 119.8
C13 C14 H14 119.8
C16 C15 C14 119.9(7)
C16 C15 H15 120.0
C14 C15 H15 120.0
C17 C16 C15 119.0(7)
C17 C16 H16 120.5
C15 C16 H16 120.5
C16 C17 C18 122.0(8)
C16 C17 H17 119.0
C18 C17 H17 119.0
C13 C18 C17 120.0(8)
C13 C18 H18 120.0
C17 C18 H18 120.0
C24 C19 C20 118.0(7)
C24 C19 P2 121.2(6)
C20 C19 P2 120.7(6)
C21 C20 C19 121.7(7)
C21 C20 H20 119.2
C19 C20 H20 119.2
C22 C21 C20 119.3(8)
C22 C21 H21 120.3
C20 C21 H21 120.3
C21 C22 C23 120.8(7)
C21 C22 H22 119.6
C23 C22 H22 119.6
C24 C23 C22 119.6(9)
C24 C23 H23 120.2
C22 C23 H23 120.2
C23 C24 C19 120.5(9)
C23 C24 H24 119.7
C19 C24 H24 119.7
C30A C25 C26 114.8(11)
C26 C25 C30 118.8(9)
C30A C25 P3 118.5(10)
C26 C25 P3 120.1(7)
C30 C25 P3 117.0(9)
C25 C26 C27 121.7(9)
C25 C26 H26 119.1
C27 C26 H26 119.1
C28A C27 C26 119.8(13)
C26 C27 C28 116.1(12)
C29 C28 C27 119.5(17)
C30 C29 C28 123.5(18)
C29 C30 C25 114.0(16)
C27 C28A C29A 119.0(18)
C30A C29A C28A 120.9(17)
C25 C30A C29A 119.1(16)
C36 C31 C32 119.2(11)
C36 C31 P3 117.2(6)
C32 C31 P3 123.4(10)
C31 C32 C33 119.7(16)
C31 C32 H32 120.2
C33 C32 H32 120.2
C34 C33 C32 119.6(14)
C34 C33 H33 120.2
C32 C33 H33 120.2
C35 C34 C33 119.4(13)
C35 C34 H34 120.3
C33 C34 H34 120.3
C34 C35 C36 122.4(17)
C34 C35 H35 118.8
C36 C35 H35 118.8
C31 C36 C35 119.6(12)
C31 C36 H36 120.2
C35 C36 H36 120.2
C42 C37 C38 119.9(7)
C42 C37 P4 121.1(6)
C38 C37 P4 119.0(5)
C37 C38 C39 120.3(7)
C37 C38 H38 119.9
C39 C38 H38 119.9
C40 C39 C38 119.9(8)
C40 C39 H39 120.1
C38 C39 H39 120.1
C39 C40 C41 121.4(8)
C39 C40 H40 119.3
C41 C40 H40 119.3
C40 C41 C42 118.5(9)
C40 C41 H41 120.7
C42 C41 H41 120.7
C37 C42 C41 119.9(8)
C37 C42 H42 120.0
C41 C42 H42 120.0
C48 C43 C44 117.8(7)
C48 C43 P4 121.8(5)
C44 C43 P4 120.2(5)
C45 C44 C43 121.3(7)
C45 C44 H44 119.3
C43 C44 H44 119.3
C46 C45 C44 119.7(8)
C46 C45 H45 120.1
C44 C45 H45 120.1
C45 C46 C47 120.5(7)
C45 C46 H46 119.8
C47 C46 H46 119.8
C48 C47 C46 119.1(7)
C48 C47 H47 120.5
C46 C47 H47 120.5
C43 C48 C47 121.7(7)
C43 C48 H48 119.2
C47 C48 H48 119.2
C54 C49 C50 119.5(7)
C54 C49 P5 117.4(5)
C50 C49 P5 122.9(6)
C51 C50 C49 119.9(8)
C51 C50 H50 120.1
C49 C50 H50 120.1
C50 C51 C52 119.9(8)
C50 C51 H51 120.1
C52 C51 H51 120.1
C53 C52 C51 120.6(8)
C53 C52 H52 119.7
C51 C52 H52 119.7
C52 C53 C54 120.0(9)
C52 C53 H53 120.0
C54 C53 H53 120.0
C53 C54 C49 120.1(8)
C53 C54 H54 120.0
C49 C54 H54 120.0
C56 C55 C60 117.9(6)
C56 C55 P5 121.9(5)
C60 C55 P5 119.9(5)
C57 C56 C55 121.4(8)
C57 C56 H56 119.3
C55 C56 H56 119.3
C56 C57 C58 119.0(8)
C56 C57 H57 120.5
C58 C57 H57 120.5
C59 C58 C57 120.8(8)
C59 C58 H58 119.6
C57 C58 H58 119.6
C60 C59 C58 119.8(8)
C60 C59 H59 120.1
C58 C59 H59 120.1
C59 C60 C55 121.2(7)
C59 C60 H60 119.4
C55 C60 H60 119.4
C66 C61 C62 118.3(6)
C66 C61 P6 123.8(5)
C62 C61 P6 117.8(5)
C63 C62 C61 119.9(6)
C63 C62 H62 120.0
C61 C62 H62 120.0
C64 C63 C62 120.8(7)
C64 C63 H63 119.6
C62 C63 H63 119.6
C63 C64 C65 119.1(6)
C63 C64 H64 120.5
C65 C64 H64 120.5
C66 C65 C64 120.0(6)
C66 C65 H65 120.0
C64 C65 H65 120.0
C65 C66 C61 121.9(7)
C65 C66 H66 119.1
C61 C66 H66 119.1
C68 C67 C72 118.2(6)
C68 C67 P6 123.2(6)
C72 C67 P6 118.1(5)
C69 C68 C67 121.8(8)
C69 C68 H68 119.1
C67 C68 H68 119.1
C68 C69 C70 117.4(9)
C68 C69 H69 121.3
C70 C69 H69 121.3
C71 C70 C69 123.1(9)
C71 C70 H70 118.4
C69 C70 H70 118.4
C70 C71 C72 118.1(9)
C70 C71 H71 121.0
C72 C71 H71 121.0
C71 C72 C67 121.2(8)
C71 C72 H72 119.4
C67 C72 H72 119.4
O1 C73 C74 107.8(9)
O1 C73 H73A 110.1
C74 C73 H73A 110.1
O1 C73 H73B 110.1
C74 C73 H73B 110.1
H73A C73 H73B 108.5
C75 C74 C73 104.7(9)
C75 C74 H74A 110.8
C73 C74 H74A 110.8
C75 C74 H74B 110.8
C73 C74 H74B 110.8
H74A C74 H74B 108.9
C74 C75 C76 103.7(9)
C74 C75 H75A 111.0
C76 C75 H75A 111.0
C74 C75 H75B 111.0
C76 C75 H75B 111.0
H75A C75 H75B 109.0
O1 C76 C75 106.0(9)
O1 C76 H76A 110.5
C75 C76 H76A 110.5
O1 C76 H76B 110.5
C75 C76 H76B 110.5
H76A C76 H76B 108.7
C78 C77 O2 110.4(12)
C78 C77 H77A 109.6
O2 C77 H77A 109.6
C78 C77 H77B 109.6
O2 C77 H77B 109.6
H77A C77 H77B 108.1
C77 C78 C79 107.1(13)
C77 C78 H78A 110.3
C79 C78 H78A 110.3
C77 C78 H78B 110.3
C79 C78 H78B 110.3
H78A C78 H78B 108.6
C80 C79 C78 104.7(12)
C80 C79 H79A 110.8
C78 C79 H79A 110.8
C80 C79 H79B 110.8
C78 C79 H79B 110.8
H79A C79 H79B 108.9
O2 C80 C79 107.6(11)
O2 C80 H80A 110.2
C79 C80 H80A 110.2
O2 C80 H80B 110.2
C79 C80 H80B 110.2
H80A C80 H80B 108.5
C73 O1 C76 108.6(7)
C80 O2 C77 108.1(9)
F6 P7 F2 89.1(8)
F6 P7 F4 86.9(7)
F2 P7 F4 175.9(9)
F6 P7 F5 178.4(9)
F2 P7 F5 92.1(9)
F4 P7 F5 91.9(9)
F6 P7 F1 93.4(7)
F2 P7 F1 88.8(6)
F4 P7 F1 91.2(6)
F5 P7 F1 87.8(6)
F6 P7 F3 90.9(6)
F2 P7 F3 92.5(6)
F4 P7 F3 87.8(6)
F5 P7 F3 87.9(5)
F1 P7 F3 175.5(6)
C82 O3 C83 96.5(11)
O3 C82 C81 100.4(13)
O3 C82 H82A 111.7
C81 C82 H82A 111.7
O3 C82 H82B 111.7
C81 C82 H82B 111.7
H82A C82 H82B 109.5
C84 C83 O3 113.5(15)
C84 C83 H83A 108.9
O3 C83 H83A 108.9
C84 C83 H83B 108.9
O3 C83 H83B 108.9
H83A C83 H83B 107.7
C83 C84 H84A 109.5
C83 C84 H84B 109.5
H84A C84 H84B 109.5
C83 C84 H84C 109.5
H84A C84 H84C 109.5
H84B C84 H84C 109.5
C82 C81 H81A 109.5
C82 C81 H81B 109.5
H81A C81 H81B 109.5
C82 C81 H81C 109.5
H81A C81 H81C 109.5
H81B C81 H81C 109.5

loop_
_geom_bond_atom_site_label_1
_geom_bond_atom_site_label_2
_geom_bond_distance
Cu1 P6 2.2510(16)
Cu1 P1 2.2549(18)
Cu1 I2 2.7229(9)
Cu1 I1 2.7552(8)
Cu1 Cu2 2.8951(10)
Cu1 Cu3 2.9575(11)
Cu2 P2 2.255(2)
Cu2 P3 2.2550(19)
Cu2 I1 2.7152(9)
Cu2 I2 2.7608(8)
Cu2 Cu3 2.9639(11)
Cu3 P5 2.2508(17)
Cu3 P4 2.2556(17)
Cu3 I1 2.7179(9)
Cu3 I2 2.7303(9)
P1 N1 1.698(5)
P1 C7 1.811(7)
P1 C1 1.832(6)
P2 N1 1.703(6)
P2 C13 1.810(7)
P2 C19 1.826(7)
P3 N2 1.705(6)
P3 C25 1.813(8)
P3 C31 1.825(9)
P4 N2 1.685(6)
P4 C43 1.818(7)
P4 C37 1.829(7)
P5 N3 1.698(5)
P5 C49 1.817(7)
P5 C55 1.819(6)
P6 N3 1.687(5)
P6 C67 1.808(6)
P6 C61 1.822(6)
C1 C6 1.375(10)
C1 C2 1.396(9)
C2 C3 1.381(10)
C2 H2 0.95
C3 C4 1.391(13)
C3 H3 0.95
C4 C5 1.357(12)
C4 H4 0.95
C5 C6 1.381(10)
C5 H5 0.95
C6 H6 0.95
C7 C8 1.377(10)
C7 C12 1.388(11)
C8 C9 1.387(12)
C8 H8 0.95
C9 C10 1.349(17)
C9 H9 0.95
C10 C11 1.384(18)
C10 H10 0.95
C11 C12 1.367(13)
C11 H11 0.95
C12 H12 0.95
C13 C18 1.377(10)
C13 C14 1.401(10)
C14 C15 1.394(10)
C14 H14 0.95
C15 C16 1.385(12)
C15 H15 0.95
C16 C17 1.359(12)
C16 H16 0.95
C17 C18 1.384(11)
C17 H17 0.95
C18 H18 0.95
C19 C24 1.382(11)
C19 C20 1.384(10)
C20 C21 1.374(10)
C20 H20 0.95
C21 C22 1.345(12)
C21 H21 0.95
C22 C23 1.390(13)
C22 H22 0.95
C23 C24 1.368(11)
C23 H23 0.95
C24 H24 0.95
C25 C30A 1.348(17)
C25 C26 1.360(11)
C25 C30 1.67(2)
C26 C27 1.406(11)
C26 H26 0.95
C27 C28A 1.24(2)
C27 C28 1.61(3)
C28 C29 1.40(3)
C29 C30 1.39(2)
C28A C29A 1.41(3)
C29A C30A 1.37(2)
C31 C36 1.359(13)
C31 C32 1.376(13)
C32 C33 1.41(2)
C32 H32 0.95
C33 C34 1.37(3)
C33 H33 0.95
C34 C35 1.33(2)
C34 H34 0.95
C35 C36 1.388(12)
C35 H35 0.95
C36 H36 0.95
C37 C42 1.380(10)
C37 C38 1.388(9)
C38 C39 1.389(10)
C38 H38 0.95
C39 C40 1.357(12)
C39 H39 0.95
C40 C41 1.394(13)
C40 H40 0.95
C41 C42 1.409(11)
C41 H41 0.95
C42 H42 0.95
C43 C48 1.374(9)
C43 C44 1.402(10)
C44 C45 1.372(10)
C44 H44 0.95
C45 C46 1.366(11)
C45 H45 0.95
C46 C47 1.394(11)
C46 H46 0.95
C47 C48 1.379(10)
C47 H47 0.95
C48 H48 0.95
C49 C54 1.392(9)
C49 C50 1.394(10)
C50 C51 1.374(11)
C50 H50 0.95
C51 C52 1.391(13)
C51 H51 0.95
C52 C53 1.364(13)
C52 H52 0.95
C53 C54 1.381(11)
C53 H53 0.95
C54 H54 0.95
C55 C56 1.392(10)
C55 C60 1.395(9)
C56 C57 1.379(10)
C56 H56 0.95
C57 C58 1.386(12)
C57 H57 0.95
C58 C59 1.373(12)
C58 H58 0.95
C59 C60 1.372(10)
C59 H59 0.95
C60 H60 0.95
C61 C66 1.380(8)
C61 C62 1.396(9)
C62 C63 1.390(8)
C62 H62 0.95
C63 C64 1.381(10)
C63 H63 0.95
C64 C65 1.387(10)
C64 H64 0.95
C65 C66 1.370(9)
C65 H65 0.95
C66 H66 0.95
C67 C68 1.388(10)
C67 C72 1.400(9)
C68 C69 1.384(11)
C68 H68 0.95
C69 C70 1.390(14)
C69 H69 0.95
C70 C71 1.367(14)
C70 H70 0.95
C71 C72 1.388(11)
C71 H71 0.95
C72 H72 0.95
C73 O1 1.364(10)
C73 C74 1.507(15)
C73 H73A 0.99
C73 H73B 0.99
C74 C75 1.430(16)
C74 H74A 0.99
C74 H74B 0.99
C75 C76 1.477(14)
C75 H75A 0.99
C75 H75B 0.99
C76 O1 1.442(10)
C76 H76A 0.99
C76 H76B 0.99
C77 C78 1.353(18)
C77 O2 1.458(14)
C77 H77A 0.99
C77 H77B 0.99
C78 C79 1.55(2)
C78 H78A 0.99
C78 H78B 0.99
C79 C80 1.466(16)
C79 H79A 0.99
C79 H79B 0.99
C80 O2 1.408(12)
C80 H80A 0.99
C80 H80B 0.99
P7 F6 1.497(9)
P7 F2 1.509(10)
P7 F4 1.517(10)
P7 F5 1.552(10)
P7 F1 1.572(9)
P7 F3 1.591(8)
O3 C82 1.360(15)
O3 C83 1.445(15)
C82 C81 1.84(2)
C82 H82A 0.99
C82 H82B 0.99
C83 C84 1.36(2)
C83 H83A 0.99
C83 H83B 0.99
C84 H84A 0.98
C84 H84B 0.98
C84 H84C 0.98
C81 H81A 0.98
C81 H81B 0.98
C81 H81C 0.98
